data_4075463
loop_
_publ_author_name
'Malyshev, Denis A.'
'Scott, Natalie M.'
'Marion, Nicolas'
'Stevens, Edwin D.'
'Ananikov, Valentine P.'
'Beletskaya, Irina P.'
'Nolan, Steven P.'

_publ_section_title
;
 Homogeneous Nickel Catalysts for the Selective Transfer of a Single
 Arylthio Group in the Catalytic Hydrothiolation of Alkynes
;
_journal_issue 19
_journal_name_full Organometallics
_journal_page_first 4462
_journal_paper_doi 10.1021/om060302v
_journal_volume 25
_journal_year 2006
_chemical_formula_sum 'C36 H39.5 N2 Ni S'
_chemical_formula_weight 590.97
_chemical_name_systematic
; 
 ? 
;
_space_group_IT_number 61
_symmetry_cell_setting orthorhombic
_symmetry_space_group_name_Hall '-P 2ac 2ab'
_symmetry_space_group_name_H-M 'P b c a'
_atom_sites_solution_hydrogens geom
_atom_sites_solution_primary direct
_atom_sites_solution_secondary difmap
_audit_creation_method SHELXL-97
_cell_angle_alpha 90.00
_cell_angle_beta 90.00
_cell_angle_gamma 90.00
_cell_formula_units_Z 8
_cell_length_a 12.6356(7)
_cell_length_b 19.2328(11)
_cell_length_c 24.6795(14)
_cell_measurement_reflns_used 28338
_cell_measurement_temperature 150(2)
_cell_measurement_theta_max 30.428
_cell_measurement_theta_min 2.118
_cell_volume 5997.6(6)
_computing_cell_refinement 'Bruker SMART'
_computing_data_collection 'Bruker SMART'
_computing_data_reduction 'Bruker SAINT'
_computing_molecular_graphics 'Bruker SHELXTL'
_computing_publication_material 'Bruker SHELXTL'
_computing_structure_refinement 'SHELXL-97 (Sheldrick, 1997)'
_computing_structure_solution 'SHELXS-97 (Sheldrick, 1990)'
_diffrn_ambient_temperature 150(2)
_diffrn_measured_fraction_theta_full 0.999
_diffrn_measured_fraction_theta_max 0.999
_diffrn_measurement_device_type 'CCD area detector'
_diffrn_measurement_method 'phi and omega scans'
_diffrn_radiation_monochromator graphite
_diffrn_radiation_source 'fine-focus sealed tube'
_diffrn_radiation_type MoK\a
_diffrn_radiation_wavelength 0.71073
_diffrn_reflns_av_R_equivalents 0.0824
_diffrn_reflns_av_sigmaI/netI 0.0334
_diffrn_reflns_limit_h_max 12
_diffrn_reflns_limit_h_min -12
_diffrn_reflns_limit_k_max 18
_diffrn_reflns_limit_k_min -18
_diffrn_reflns_limit_l_max 23
_diffrn_reflns_limit_l_min -23
_diffrn_reflns_number 38047
_diffrn_reflns_theta_full 20.00
_diffrn_reflns_theta_max 20.00
_diffrn_reflns_theta_min 2.10
_exptl_absorpt_coefficient_mu 0.744
_exptl_absorpt_correction_T_max 1.000000
_exptl_absorpt_correction_T_min 0.701873
_exptl_absorpt_correction_type empirical
_exptl_crystal_colour Red
_exptl_crystal_density_diffrn 1.309
_exptl_crystal_density_meas 0
_exptl_crystal_density_method 'not measured'
_exptl_crystal_description Plate
_exptl_crystal_F_000 2508
_exptl_crystal_size_max 0.45
_exptl_crystal_size_mid 0.3
_exptl_crystal_size_min 0.2
_refine_diff_density_max 0.668
_refine_diff_density_min -0.475
_refine_diff_density_rms 0.076
_refine_ls_extinction_method none
_refine_ls_goodness_of_fit_ref 1.119
_refine_ls_hydrogen_treatment mixed
_refine_ls_matrix_type full
_refine_ls_number_parameters 444
_refine_ls_number_reflns 2798
_refine_ls_number_restraints 467
_refine_ls_restrained_S_all 1.081
_refine_ls_R_factor_all 0.0598
_refine_ls_R_factor_gt 0.0473
_refine_ls_shift/su_max 0.412
_refine_ls_shift/su_mean 0.019
_refine_ls_structure_factor_coef Fsqd
_refine_ls_weighting_details 'calc w=1/[\s^2^(Fo^2^)+(0.0963P)^2^+1.9000P] where P=(Fo^2^+2Fc^2^)/3'
_refine_ls_weighting_scheme calc
_refine_ls_wR_factor_gt 0.1320
_refine_ls_wR_factor_ref 0.1374
_reflns_number_gt 2280
_reflns_number_total 2798
_reflns_threshold_expression >2sigma(I)
_cod_data_source_file om060302vsi20060405_105656.cif
_cod_data_source_block nol310m
_cod_depositor_comments
;
The following automatic conversions were performed:

'_symmetry_cell_setting' value 'Orthorhombic' changed to
'orthorhombic' according to
/home/saulius/struct/CIF-dictionaries/cif_core.dic dictionary named
'cif_core.dic' version 2.4.1 from
2010-06-29.

'_exptl_absorpt_correction_type' value 'Empirical'
changed to 'empirical' according to
/home/saulius/struct/CIF-dictionaries/cif_core.dic dictionary named
'cif_core.dic' version 2.4.1 from 2010-06-29.

Automatic conversion script
Id: cif_fix_values 1715 2011-07-08 13:25:40Z adriana 
;
_cod_original_sg_symbol_H-M Pbca
_cod_original_formula_sum 'C36 H39.50 N2 Ni S'
_cod_database_code 4075463

loop_
_symmetry_equiv_pos_as_xyz
'x, y, z'
'-x+1/2, -y, z+1/2'
'x+1/2, -y+1/2, -z'
'-x, y+1/2, -z+1/2'
'-x, -y, -z'
'x-1/2, y, -z-1/2'
'-x-1/2, y-1/2, z'
'x, -y-1/2, z-1/2'

loop_
_atom_site_label
_atom_site_type_symbol
_atom_site_fract_x
_atom_site_fract_y
_atom_site_fract_z
_atom_site_U_iso_or_equiv
_atom_site_adp_type
_atom_site_occupancy
_atom_site_symmetry_multiplicity
_atom_site_calc_flag
_atom_site_refinement_flags
Ni1 Ni 0.79161(5) 0.21885(3) 0.67361(2) 0.0197(3) Uani 1 1 d U
S1 S 0.78009(10) 0.10613(7) 0.65918(5) 0.0262(4) Uani 1 1 d U
N1 N 0.8761(3) 0.22437(19) 0.56329(15) 0.0236(10) Uani 1 1 d U
C1 C 0.7991(4) 0.2409(2) 0.59991(19) 0.0193(11) Uani 1 1 d U
N2 N 0.7248(3) 0.27455(19) 0.56910(16) 0.0214(10) Uani 1 1 d U
C2 C 0.7550(5) 0.2781(3) 0.5152(2) 0.0308(13) Uani 1 1 d U
H2 H 0.712(4) 0.298(2) 0.493(2) 0.019(14) Uiso 1 1 d .
C3 C 0.8482(5) 0.2475(3) 0.5121(2) 0.0315(14) Uani 1 1 d U
H3 H 0.890(3) 0.244(2) 0.4883(17) 0.000(12) Uiso 1 1 d .
C4 C 0.6298(4) 0.3066(2) 0.58997(18) 0.0221(11) Uani 1 1 d U
C5 C 0.5431(4) 0.2647(2) 0.60227(18) 0.0237(12) Uani 1 1 d U
C6 C 0.4549(5) 0.2981(3) 0.6234(2) 0.0280(12) Uani 1 1 d U
H6 H 0.399(3) 0.271(2) 0.6293(15) 0.003(11) Uiso 1 1 d .
C7 C 0.4499(4) 0.3690(3) 0.63209(18) 0.0276(12) Uani 1 1 d U
C8 C 0.5384(4) 0.4075(3) 0.6190(2) 0.0281(12) Uani 1 1 d U
H8 H 0.541(3) 0.454(2) 0.6249(16) 0.012(12) Uiso 1 1 d .
C9 C 0.6298(4) 0.3778(3) 0.59762(18) 0.0261(12) Uani 1 1 d U
C10 C 0.7254(4) 0.4219(3) 0.5844(2) 0.0370(14) Uani 1 1 d U
H10A H 0.7897 0.3981 0.5967 0.056 Uiso 1 1 calc R
H10B H 0.7193 0.4669 0.6027 0.056 Uiso 1 1 calc R
H10C H 0.7291 0.4292 0.5451 0.056 Uiso 1 1 calc R
C11 C 0.3519(4) 0.4025(3) 0.6553(2) 0.0437(15) Uani 1 1 d U
H11A H 0.3712 0.4462 0.6732 0.066 Uiso 1 1 calc R
H11B H 0.3193 0.3711 0.6817 0.066 Uiso 1 1 calc R
H11C H 0.3015 0.4121 0.6260 0.066 Uiso 1 1 calc R
C12 C 0.5442(4) 0.1876(3) 0.5939(2) 0.0342(14) Uiso 1 1 d U
H12A H 0.5885 0.1657 0.6217 0.051 Uiso 1 1 calc R
H12B H 0.5730 0.1770 0.5580 0.051 Uiso 1 1 calc R
H12C H 0.4719 0.1695 0.5966 0.051 Uiso 1 1 calc R
C13 C 0.9756(4) 0.1911(2) 0.57639(18) 0.0218(11) Uani 1 1 d U
C14 C 1.0518(4) 0.2296(2) 0.60358(18) 0.0223(11) Uani 1 1 d U
C15 C 1.1448(4) 0.1950(3) 0.6167(2) 0.0247(12) Uani 1 1 d U
H15 H 1.197(4) 0.219(2) 0.6330(19) 0.016(14) Uiso 1 1 d .
C16 C 1.1642(4) 0.1263(3) 0.60404(19) 0.0285(12) Uani 1 1 d U
C17 C 1.0871(4) 0.0920(3) 0.5749(2) 0.0295(13) Uani 1 1 d U
H17 H 1.102(3) 0.053(2) 0.5656(17) 0.013(14) Uiso 1 1 d .
C18 C 0.9921(4) 0.1225(3) 0.56003(18) 0.0245(12) Uani 1 1 d U
C19 C 0.9103(4) 0.0830(3) 0.5277(2) 0.0339(14) Uiso 1 1 d U
H19A H 0.9098 0.1001 0.4903 0.051 Uiso 1 1 calc R
H19B H 0.8403 0.0900 0.5440 0.051 Uiso 1 1 calc R
H19C H 0.9278 0.0334 0.5280 0.051 Uiso 1 1 calc R
C20 C 1.2647(4) 0.0900(3) 0.6203(2) 0.0489(16) Uani 1 1 d U
H20A H 1.3204 0.1245 0.6265 0.073 Uiso 1 1 calc R
H20B H 1.2865 0.0582 0.5914 0.073 Uiso 1 1 calc R
H20C H 1.2526 0.0636 0.6538 0.073 Uiso 1 1 calc R
C21 C 1.0374(4) 0.3051(3) 0.6164(2) 0.0363(14) Uani 1 1 d U
H21A H 1.0096 0.3293 0.5845 0.054 Uiso 1 1 calc R
H21B H 1.1057 0.3254 0.6266 0.054 Uiso 1 1 calc R
H21C H 0.9875 0.3101 0.6465 0.054 Uiso 1 1 calc R
C22 C 0.6956(5) 0.2943(3) 0.7191(2) 0.0325(13) Uani 1 1 d U
H22 H 0.636(4) 0.317(3) 0.704(2) 0.036(15) Uiso 1 1 d .
C23 C 0.8008(4) 0.3170(3) 0.7091(2) 0.0342(13) Uani 1 1 d U
H23 H 0.815(4) 0.362(3) 0.685(2) 0.058(17) Uiso 1 1 d .
C24 C 0.8710(6) 0.2718(3) 0.7364(2) 0.0391(14) Uani 1 1 d U
H24 H 0.942(5) 0.276(2) 0.735(2) 0.040(17) Uiso 1 1 d .
C25 C 0.8097(5) 0.2180(3) 0.7580(2) 0.0394(14) Uani 1 1 d U
H25 H 0.842(4) 0.174(3) 0.777(2) 0.045(15) Uiso 1 1 d .
C26 C 0.7007(5) 0.2338(3) 0.7482(2) 0.0363(13) Uani 1 1 d U
H26 H 0.642(4) 0.208(2) 0.755(2) 0.035(16) Uiso 1 1 d .
C27 C 0.8674(4) 0.0638(2) 0.70497(19) 0.0231(12) Uani 1 1 d U
C28 C 0.9681(4) 0.0879(3) 0.7155(2) 0.0332(13) Uani 1 1 d U
H28 H 0.994(3) 0.125(2) 0.6980(18) 0.025(14) Uiso 1 1 d .
C29 C 1.0339(5) 0.0540(3) 0.7517(2) 0.0438(15) Uani 1 1 d U
H29 H 1.098(4) 0.069(2) 0.7574(19) 0.026(15) Uiso 1 1 d .
C30 C 1.0009(5) -0.0064(3) 0.7765(3) 0.0453(15) Uani 1 1 d U
H30 H 1.051(4) -0.033(3) 0.798(2) 0.058(18) Uiso 1 1 d .
C31 C 0.9022(5) -0.0316(3) 0.7657(2) 0.0370(14) Uani 1 1 d U
H31 H 0.878(3) -0.069(2) 0.7786(17) 0.014(13) Uiso 1 1 d .
C32 C 0.8355(5) 0.0029(3) 0.7304(2) 0.0300(13) Uani 1 1 d U
H32 H 0.772(4) -0.013(2) 0.7256(17) 0.017(14) Uiso 1 1 d .
C51 C 0.5618(6) 0.0242(4) 0.4910(4) 0.050(3) Uani 0.50 1 d PDU
C52 C 0.5436(7) 0.0134(4) 0.5448(4) 0.046(3) Uani 0.50 1 d PDU
H52 H 0.5927 0.0299 0.5710 0.055 Uiso 0.50 1 calc PR
C53 C 0.4555(7) -0.0210(5) 0.5609(4) 0.050(3) Uani 0.50 1 d PDU
H53 H 0.4426 -0.0286 0.5984 0.060 Uiso 0.50 1 calc PR
C54 C 0.3849(7) -0.0448(4) 0.5230(4) 0.048(3) Uani 0.50 1 d PDU
H54 H 0.3231 -0.0689 0.5343 0.058 Uiso 0.50 1 calc PR
C55 C 0.4030(6) -0.0340(4) 0.4693(4) 0.039(3) Uani 0.50 1 d PDU
H55 H 0.3538 -0.0506 0.4432 0.047 Uiso 0.50 1 calc PR
C56 C 0.4917(6) 0.0007(4) 0.4530(4) 0.043(3) Uani 0.50 1 d PDU
H56 H 0.5047 0.0083 0.4155 0.052 Uiso 0.50 1 calc PR
C57 C 0.6563(7) 0.0611(6) 0.4742(5) 0.252(8) Uiso 1 1 d DU
H57A H 0.7182 0.0311 0.4792 0.378 Uiso 1 1 calc R
H57B H 0.6645 0.1032 0.4962 0.378 Uiso 1 1 calc R
H57C H 0.6501 0.0740 0.4359 0.378 Uiso 1 1 calc R

loop_
_atom_site_aniso_label
_atom_site_aniso_U_11
_atom_site_aniso_U_22
_atom_site_aniso_U_33
_atom_site_aniso_U_23
_atom_site_aniso_U_13
_atom_site_aniso_U_12
Ni1 0.0284(5) 0.0219(5) 0.0087(5) 0.0002(3) 0.0002(3) 0.0016(3)
S1 0.0346(9) 0.0241(8) 0.0198(8) 0.0011(6) 0.0007(6) -0.0018(6)
N1 0.031(2) 0.030(2) 0.010(2) -0.0009(18) 0.0026(18) -0.0021(18)
C1 0.025(3) 0.019(3) 0.014(2) -0.002(2) 0.001(2) -0.003(2)
N2 0.024(2) 0.027(2) 0.013(2) 0.0020(18) -0.0013(18) 0.0008(18)
C2 0.038(3) 0.043(4) 0.011(3) 0.005(3) -0.005(3) 0.002(3)
C3 0.039(4) 0.047(4) 0.008(3) 0.002(3) 0.008(3) 0.000(3)
C4 0.026(3) 0.030(3) 0.010(3) 0.002(2) -0.004(2) 0.000(2)
C5 0.026(3) 0.033(3) 0.013(3) 0.004(2) -0.009(2) 0.000(2)
C6 0.024(3) 0.039(3) 0.021(3) 0.010(2) -0.007(2) -0.006(3)
C7 0.029(3) 0.040(3) 0.014(3) 0.003(2) -0.009(2) 0.009(2)
C8 0.042(3) 0.022(3) 0.020(3) 0.000(2) -0.011(2) 0.004(2)
C9 0.032(3) 0.027(3) 0.019(3) 0.004(2) -0.009(2) 0.002(2)
C10 0.039(3) 0.031(3) 0.041(4) 0.008(3) -0.005(3) 0.000(2)
C11 0.044(3) 0.059(4) 0.029(3) 0.008(3) 0.000(3) 0.018(3)
C13 0.026(3) 0.029(3) 0.011(3) 0.001(2) 0.006(2) -0.001(2)
C14 0.028(3) 0.027(3) 0.012(3) 0.002(2) 0.007(2) -0.005(2)
C15 0.025(3) 0.037(3) 0.012(3) 0.002(2) 0.004(2) -0.010(3)
C16 0.029(3) 0.034(3) 0.023(3) 0.003(2) 0.007(2) -0.002(2)
C17 0.036(3) 0.025(3) 0.027(3) -0.006(3) 0.014(2) 0.004(3)
C18 0.032(3) 0.030(3) 0.012(3) -0.004(2) 0.009(2) -0.004(2)
C20 0.037(3) 0.052(4) 0.058(4) -0.002(3) -0.002(3) 0.005(3)
C21 0.039(4) 0.031(3) 0.039(3) -0.001(3) 0.000(3) -0.010(3)
C22 0.045(3) 0.037(3) 0.016(3) -0.008(2) -0.003(3) 0.014(3)
C23 0.054(3) 0.026(3) 0.022(3) -0.012(2) -0.001(3) 0.002(2)
C24 0.042(4) 0.051(4) 0.024(3) -0.020(2) -0.009(3) 0.008(2)
C25 0.066(4) 0.041(3) 0.012(3) -0.005(2) -0.005(3) 0.021(3)
C26 0.051(3) 0.039(3) 0.019(3) -0.006(2) 0.010(3) 0.002(3)
C27 0.025(3) 0.021(3) 0.023(3) 0.000(2) 0.006(2) 0.005(2)
C28 0.024(3) 0.029(3) 0.046(4) 0.009(3) 0.005(3) -0.001(3)
C29 0.025(4) 0.043(4) 0.063(4) 0.011(3) -0.003(3) 0.003(3)
C30 0.037(3) 0.041(3) 0.057(4) 0.012(3) -0.004(3) 0.016(3)
C31 0.042(4) 0.025(3) 0.044(4) 0.013(3) 0.008(3) 0.003(3)
C32 0.028(3) 0.028(3) 0.035(3) 0.003(2) 0.004(3) -0.001(3)
C51 0.045(7) 0.049(7) 0.057(6) -0.001(6) -0.001(5) -0.003(6)
C52 0.053(8) 0.036(8) 0.049(5) -0.004(6) -0.004(6) 0.021(6)
C53 0.057(8) 0.038(7) 0.056(7) 0.000(6) 0.006(5) 0.019(6)
C54 0.064(8) 0.030(6) 0.051(6) -0.001(5) -0.006(5) 0.039(6)
C55 0.041(7) 0.024(6) 0.053(6) -0.001(6) -0.001(6) 0.011(5)
C56 0.036(7) 0.034(7) 0.058(6) -0.006(6) -0.006(5) 0.006(6)

loop_
_atom_type_symbol
_atom_type_description
_atom_type_scat_dispersion_real
_atom_type_scat_dispersion_imag
_atom_type_scat_source
C C 0.0033 0.0016 'International Tables Vol C Tables 4.2.6.8 and 6.1.1.4'
H H 0.0000 0.0000 'International Tables Vol C Tables 4.2.6.8 and 6.1.1.4'
N N 0.0061 0.0033 'International Tables Vol C Tables 4.2.6.8 and 6.1.1.4'
S S 0.1246 0.1234 'International Tables Vol C Tables 4.2.6.8 and 6.1.1.4'
Ni Ni 0.3393 1.1124 'International Tables Vol C Tables 4.2.6.8 and 6.1.1.4'

loop_
_geom_angle_atom_site_label_1
_geom_angle_atom_site_label_2
_geom_angle_atom_site_label_3
_geom_angle
_geom_angle_site_symmetry_1
_geom_angle_site_symmetry_3
C1 Ni1 C23 101.6(2) . .
C1 Ni1 C25 164.4(2) . .
C23 Ni1 C25 65.4(2) . .
C1 Ni1 C24 125.5(2) . .
C23 Ni1 C24 39.4(2) . .
C25 Ni1 C24 38.9(2) . .
C1 Ni1 C26 144.6(2) . .
C23 Ni1 C26 63.7(2) . .
C25 Ni1 C26 38.9(2) . .
C24 Ni1 C26 64.4(3) . .
C1 Ni1 S1 93.97(15) . .
C23 Ni1 S1 164.47(17) . .
C25 Ni1 S1 99.22(16) . .
C24 Ni1 S1 128.78(17) . .
C26 Ni1 S1 103.35(16) . .
C1 Ni1 C22 112.0(2) . .
C23 Ni1 C22 38.6(2) . .
C25 Ni1 C22 63.8(2) . .
C24 Ni1 C22 64.4(2) . .
C26 Ni1 C22 36.4(2) . .
S1 Ni1 C22 134.11(16) . .
C27 S1 Ni1 107.90(16) . .
C1 N1 C3 110.3(4) . .
C1 N1 C13 125.0(4) . .
C3 N1 C13 124.5(4) . .
N1 C1 N2 103.3(4) . .
N1 C1 Ni1 128.8(3) . .
N2 C1 Ni1 127.7(3) . .
C1 N2 C2 111.5(4) . .
C1 N2 C4 124.9(4) . .
C2 N2 C4 123.4(4) . .
C3 C2 N2 106.3(5) . .
C2 C3 N1 108.5(5) . .
C9 C4 C5 122.9(4) . .
C9 C4 N2 118.1(4) . .
C5 C4 N2 119.0(4) . .
C6 C5 C4 116.5(5) . .
C6 C5 C12 121.2(5) . .
C4 C5 C12 122.4(4) . .
C5 C6 C7 123.5(5) . .
C8 C7 C6 117.1(5) . .
C8 C7 C11 121.6(5) . .
C6 C7 C11 121.2(5) . .
C7 C8 C9 122.7(5) . .
C4 C9 C8 117.3(5) . .
C4 C9 C10 121.8(4) . .
C8 C9 C10 120.9(5) . .
C14 C13 C18 122.7(4) . .
C14 C13 N1 118.4(4) . .
C18 C13 N1 118.9(4) . .
C13 C14 C15 116.4(5) . .
C13 C14 C21 122.3(5) . .
C15 C14 C21 121.3(5) . .
C16 C15 C14 123.9(5) . .
C15 C16 C17 116.7(5) . .
C15 C16 C20 122.3(5) . .
C17 C16 C20 120.9(5) . .
C18 C17 C16 123.2(5) . .
C17 C18 C13 117.0(5) . .
C17 C18 C19 121.3(5) . .
C13 C18 C19 121.8(4) . .
C26 C22 C23 107.9(6) . .
C26 C22 Ni1 71.4(3) . .
C23 C22 Ni1 66.3(3) . .
C24 C23 C22 108.4(6) . .
C24 C23 Ni1 71.2(3) . .
C22 C23 Ni1 75.1(3) . .
C23 C24 C25 106.9(6) . .
C23 C24 Ni1 69.4(3) . .
C25 C24 Ni1 70.1(3) . .
C24 C25 C26 108.1(5) . .
C24 C25 Ni1 71.0(3) . .
C26 C25 Ni1 74.1(3) . .
C22 C26 C25 108.3(6) . .
C22 C26 Ni1 72.2(3) . .
C25 C26 Ni1 67.0(3) . .
C32 C27 C28 117.7(5) . .
C32 C27 S1 119.6(4) . .
C28 C27 S1 122.6(4) . .
C29 C28 C27 121.2(6) . .
C28 C29 C30 120.2(6) . .
C31 C30 C29 119.4(6) . .
C30 C31 C32 120.6(6) . .
C31 C32 C27 120.9(6) . .
C54 C51 C55 87.8(11) 5_656 5_656
C54 C51 C53 75.9(10) 5_656 5_656
C55 C51 C53 163.6(10) 5_656 5_656
C54 C51 C56 112.8(10) 5_656 .
C55 C51 C56 159.4(7) 5_656 .
C53 C51 C56 36.9(5) 5_656 .
C54 C51 C52 126.7(10) 5_656 .
C55 C51 C52 38.9(6) 5_656 .
C53 C51 C52 157.5(6) 5_656 .
C56 C51 C52 120.5(4) . .
C54 C51 C57 7.3(10) 5_656 .
C55 C51 C57 80.5(7) 5_656 .
C53 C51 C57 83.1(7) 5_656 .
C56 C51 C57 120.0(5) . .
C52 C51 C57 119.4(5) . .
C54 C51 C56 144.6(14) 5_656 5_656
C55 C51 C56 56.8(6) 5_656 5_656
C53 C51 C56 139.5(8) 5_656 5_656
C56 C51 C56 102.6(5) . 5_656
C52 C51 C56 17.9(5) . 5_656
C57 C51 C56 137.4(7) . 5_656
C54 C51 C52 125.9(13) 5_656 5_656
C55 C51 C52 146.3(9) 5_656 5_656
C53 C51 C52 50.0(5) 5_656 5_656
C56 C51 C52 13.1(5) . 5_656
C52 C51 C52 107.4(5) . 5_656
C57 C51 C52 133.1(7) . 5_656
C56 C51 C52 89.5(5) 5_656 5_656
C54 C51 C51 169.9(14) 5_656 5_656
C55 C51 C51 102.2(8) 5_656 5_656
C53 C51 C51 94.1(7) 5_656 5_656
C56 C51 C51 57.2(5) . 5_656
C52 C51 C51 63.3(5) . 5_656
C57 C51 C51 177.2(8) . 5_656
C56 C51 C51 45.4(3) 5_656 5_656
C52 C51 C51 44.1(3) 5_656 5_656
C53 C52 C51 119.9(4) . .
C52 C53 C54 119.9(4) . .
C55 C54 C53 120.3(4) . .
C54 C55 C56 120.0(4) . .
C55 C56 C51 119.4(4) . .

loop_
_geom_bond_atom_site_label_1
_geom_bond_atom_site_label_2
_geom_bond_distance
_geom_bond_site_symmetry_2
Ni1 C1 1.870(5) .
Ni1 C23 2.084(5) .
Ni1 C25 2.095(5) .
Ni1 C24 2.108(6) .
Ni1 C26 2.189(6) .
Ni1 S1 2.2017(14) .
Ni1 C22 2.200(5) .
S1 C27 1.776(5) .
N1 C1 1.366(6) .
N1 C3 1.385(6) .
N1 C13 1.447(6) .
C1 N2 1.371(6) .
N2 C2 1.386(7) .
N2 C4 1.444(6) .
C2 C3 1.318(9) .
C4 C9 1.382(7) .
C4 C5 1.393(7) .
C5 C6 1.388(7) .
C5 C12 1.498(7) .
C6 C7 1.381(8) .
C7 C8 1.380(7) .
C7 C11 1.509(7) .
C8 C9 1.393(7) .
C9 C10 1.512(7) .
C13 C14 1.387(7) .
C13 C18 1.395(7) .
C14 C15 1.388(7) .
C14 C21 1.499(7) .
C15 C16 1.379(7) .
C16 C17 1.379(7) .
C16 C20 1.504(7) .
C17 C18 1.385(7) .
C18 C19 1.511(7) .
C22 C26 1.370(8) .
C22 C23 1.420(8) .
C23 C24 1.412(8) .
C24 C25 1.399(8) .
C25 C26 1.431(8) .
C27 C32 1.388(7) .
C27 C28 1.379(7) .
C28 C29 1.383(8) .
C29 C30 1.377(8) .
C30 C31 1.364(8) .
C31 C32 1.383(7) .
C51 C54 0.854(11) 5_656
C51 C55 1.093(15) 5_656
C51 C53 1.300(15) 5_656
C51 C56 1.366(7) .
C51 C52 1.366(7) .
C51 C57 1.449(2) .
C51 C56 1.612(15) 5_656
C51 C52 1.754(15) 5_656
C51 C51 1.872(14) 5_656
C52 C53 1.355(8) .
C53 C54 1.370(7) .
C54 C55 1.361(7) .
C55 C56 1.366(7) .

loop_
_geom_torsion_atom_site_label_1
_geom_torsion_atom_site_label_2
_geom_torsion_atom_site_label_3
_geom_torsion_atom_site_label_4
_geom_torsion
_geom_torsion_site_symmetry_1
C1 Ni1 S1 C27 134.9(2) .
C23 Ni1 S1 C27 -44.2(6) .
C25 Ni1 S1 C27 -36.7(2) .
C24 Ni1 S1 C27 -8.5(3) .
C26 Ni1 S1 C27 -76.3(2) .
C22 Ni1 S1 C27 -99.0(3) .
C3 N1 C1 N2 -0.1(5) .
C13 N1 C1 N2 176.5(4) .
C3 N1 C1 Ni1 176.7(4) .
C13 N1 C1 Ni1 -6.7(7) .
C23 Ni1 C1 N1 115.0(4) .
C25 Ni1 C1 N1 83.0(9) .
C24 Ni1 C1 N1 80.5(5) .
C26 Ni1 C1 N1 175.5(4) .
S1 Ni1 C1 N1 -64.7(4) .
C22 Ni1 C1 N1 154.0(4) .
C23 Ni1 C1 N2 -68.9(4) .
C25 Ni1 C1 N2 -100.9(8) .
C24 Ni1 C1 N2 -103.4(4) .
C26 Ni1 C1 N2 -8.4(7) .
S1 Ni1 C1 N2 111.4(4) .
C22 Ni1 C1 N2 -29.9(5) .
N1 C1 N2 C2 0.5(5) .
Ni1 C1 N2 C2 -176.4(4) .
N1 C1 N2 C4 -175.8(4) .
Ni1 C1 N2 C4 7.3(7) .
C1 N2 C2 C3 -0.6(6) .
C4 N2 C2 C3 175.7(4) .
N2 C2 C3 N1 0.6(6) .
C1 N1 C3 C2 -0.3(6) .
C13 N1 C3 C2 -176.9(4) .
C1 N2 C4 C9 99.7(5) .
C2 N2 C4 C9 -76.1(6) .
C1 N2 C4 C5 -79.3(6) .
C2 N2 C4 C5 104.9(5) .
C9 C4 C5 C6 -0.4(7) .
N2 C4 C5 C6 178.5(4) .
C9 C4 C5 C12 -179.8(4) .
N2 C4 C5 C12 -0.9(6) .
C4 C5 C6 C7 0.3(7) .
C12 C5 C6 C7 179.7(4) .
C5 C6 C7 C8 -0.3(7) .
C5 C6 C7 C11 -179.9(4) .
C6 C7 C8 C9 0.4(7) .
C11 C7 C8 C9 179.9(4) .
C5 C4 C9 C8 0.5(7) .
N2 C4 C9 C8 -178.5(4) .
C5 C4 C9 C10 179.4(4) .
N2 C4 C9 C10 0.5(6) .
C7 C8 C9 C4 -0.5(7) .
C7 C8 C9 C10 -179.4(4) .
C1 N1 C13 C14 -72.0(6) .
C3 N1 C13 C14 104.1(5) .
C1 N1 C13 C18 109.6(5) .
C3 N1 C13 C18 -74.2(6) .
C18 C13 C14 C15 -3.5(7) .
N1 C13 C14 C15 178.2(4) .
C18 C13 C14 C21 174.1(4) .
N1 C13 C14 C21 -4.2(7) .
C13 C14 C15 C16 0.3(7) .
C21 C14 C15 C16 -177.4(5) .
C14 C15 C16 C17 2.6(7) .
C14 C15 C16 C20 -178.2(5) .
C15 C16 C17 C18 -2.4(7) .
C20 C16 C17 C18 178.4(5) .
C16 C17 C18 C13 -0.6(7) .
C16 C17 C18 C19 179.6(5) .
C14 C13 C18 C17 3.7(7) .
N1 C13 C18 C17 -178.0(4) .
C14 C13 C18 C19 -176.5(4) .
N1 C13 C18 C19 1.8(6) .
C1 Ni1 C22 C26 159.0(4) .
C23 Ni1 C22 C26 -120.2(5) .
C25 Ni1 C22 C26 -37.5(4) .
C24 Ni1 C22 C26 -80.9(4) .
S1 Ni1 C22 C26 39.3(4) .
C1 Ni1 C22 C23 -80.8(4) .
C25 Ni1 C22 C23 82.7(4) .
C24 Ni1 C22 C23 39.3(3) .
C26 Ni1 C22 C23 120.2(5) .
S1 Ni1 C22 C23 159.5(3) .
C26 C22 C23 C24 -4.4(6) .
Ni1 C22 C23 C24 -63.9(4) .
C26 C22 C23 Ni1 59.5(4) .
C1 Ni1 C23 C24 -133.3(4) .
C25 Ni1 C23 C24 37.7(4) .
C26 Ni1 C23 C24 81.0(4) .
S1 Ni1 C23 C24 45.7(8) .
C22 Ni1 C23 C24 115.8(5) .
C1 Ni1 C23 C22 110.9(3) .
C25 Ni1 C23 C22 -78.2(4) .
C24 Ni1 C23 C22 -115.8(5) .
C26 Ni1 C23 C22 -34.9(3) .
S1 Ni1 C23 C22 -70.1(7) .
C22 C23 C24 C25 6.0(6) .
Ni1 C23 C24 C25 -60.4(4) .
C22 C23 C24 Ni1 66.4(4) .
C1 Ni1 C24 C23 61.2(4) .
C25 Ni1 C24 C23 -117.8(5) .
C26 Ni1 C24 C23 -79.0(4) .
S1 Ni1 C24 C23 -165.8(3) .
C22 Ni1 C24 C23 -38.5(3) .
C1 Ni1 C24 C25 178.9(3) .
C23 Ni1 C24 C25 117.8(5) .
C26 Ni1 C24 C25 38.8(3) .
S1 Ni1 C24 C25 -48.0(4) .
C22 Ni1 C24 C25 79.2(4) .
C23 C24 C25 C26 -5.3(6) .
Ni1 C24 C25 C26 -65.3(4) .
C23 C24 C25 Ni1 60.0(4) .
C1 Ni1 C25 C24 -3.2(10) .
C23 Ni1 C25 C24 -38.1(3) .
C26 Ni1 C25 C24 -116.1(5) .
S1 Ni1 C25 C24 144.1(3) .
C22 Ni1 C25 C24 -81.0(4) .
C1 Ni1 C25 C26 112.8(8) .
C23 Ni1 C25 C26 77.9(4) .
C24 Ni1 C25 C26 116.1(5) .
S1 Ni1 C25 C26 -99.9(3) .
C22 Ni1 C25 C26 35.0(3) .
C23 C22 C26 C25 1.1(6) .
Ni1 C22 C26 C25 57.4(4) .
C23 C22 C26 Ni1 -56.3(4) .
C24 C25 C26 C22 2.7(6) .
Ni1 C25 C26 C22 -60.6(4) .
C24 C25 C26 Ni1 63.3(4) .
C1 Ni1 C26 C22 -35.0(6) .
C23 Ni1 C26 C22 37.0(3) .
C25 Ni1 C26 C22 119.7(5) .
C24 Ni1 C26 C22 81.0(4) .
S1 Ni1 C26 C22 -152.1(3) .
C1 Ni1 C26 C25 -154.7(4) .
C23 Ni1 C26 C25 -82.7(4) .
C24 Ni1 C26 C25 -38.7(3) .
S1 Ni1 C26 C25 88.2(3) .
C22 Ni1 C26 C25 -119.7(5) .
Ni1 S1 C27 C32 139.1(4) .
Ni1 S1 C27 C28 -42.8(4) .
C32 C27 C28 C29 -2.3(8) .
S1 C27 C28 C29 179.6(4) .
C27 C28 C29 C30 2.3(9) .
C28 C29 C30 C31 -1.0(9) .
C29 C30 C31 C32 -0.2(9) .
C30 C31 C32 C27 0.2(8) .
C28 C27 C32 C31 1.1(7) .
S1 C27 C32 C31 179.3(4) .
C54 C51 C52 C53 -179.2(12) 5_656
C55 C51 C52 C53 -179.2(12) 5_656
C53 C51 C52 C53 -1.1(17) 5_656
C56 C51 C52 C53 0.01(12) .
C57 C51 C52 C53 180.00(7) .
C56 C51 C52 C53 -1.1(17) 5_656
C52 C51 C52 C53 -0.3(5) 5_656
C51 C51 C52 C53 -0.3(5) 5_656
C51 C52 C53 C54 0.00(12) .
C52 C53 C54 C55 -0.01(12) .
C53 C54 C55 C56 0.01(12) .
C54 C55 C56 C51 0.00(12) .
C54 C51 C56 C55 179.3(11) 5_656
C55 C51 C56 C55 1(2) 5_656
C53 C51 C56 C55 179.3(11) 5_656
C52 C51 C56 C55 -0.01(12) .
C57 C51 C56 C55 180.00(7) .
C56 C51 C56 C55 0.4(5) 5_656
C52 C51 C56 C55 1(2) 5_656
C51 C51 C56 C55 0.4(5) 5_656
